data_7018183
loop_
_publ_author_name
'Lamouchi, Meriem'
'Jeanneau, Erwann'
'Pillonnet, Anne'
'Brioude, Arnaud'
'Martini, Matteo'
'St\'ephan, Olivier'
'Meganem, Faouzi'
'Novitchi, Ghenadie'
'Luneau, Dominique'
'Desroches, C\'edric'

_publ_section_title
;
 Tetranuclear manganese(ii) complexes of sulfonylcalix[4]arene
 macrocycles: synthesis, structure, spectroscopic and magnetic properties.
;
_journal_issue 9
_journal_name_full 'Dalton transactions (Cambridge, England : 2003)'
_journal_page_first 2707
_journal_page_last 2713
_journal_paper_doi 10.1039/c2dt11786j
_journal_volume 41
_journal_year 2012
_chemical_formula_moiety 'C82 H96 F K Mn4 O26 S8, 3.3(C H4 O'
_chemical_formula_sum 'C85.3 H109.18 F K Mn4 O29.3 S8'
_chemical_formula_weight 2137.62
_space_group_IT_number 2
_symmetry_cell_setting triclinic
_symmetry_space_group_name_Hall '-P 1'
_symmetry_space_group_name_H-M 'P -1'
_atom_sites_solution_hydrogens difmap
_atom_sites_solution_primary direct
_cell_angle_alpha 72.172(5)
_cell_angle_beta 81.666(4)
_cell_angle_gamma 64.773(5)
_cell_formula_units_Z 1
_cell_length_a 12.1491(6)
_cell_length_b 12.9634(7)
_cell_length_c 17.3393(9)
_cell_measurement_reflns_used 20983
_cell_measurement_temperature 100
_cell_measurement_theta_max 29.5545
_cell_measurement_theta_min 3.3178
_cell_volume 2351.4(2)
_computing_cell_refinement
;
CrysAlisPro, Agilent Technologies,
Version 1.171.34.49 (release 20-01-2011 CrysAlis171 .NET)
(compiled Jan 20 2011,15:58:25)
;
_computing_data_collection
;
CrysAlisPro, Agilent Technologies,
Version 1.171.34.49 (release 20-01-2011 CrysAlis171 .NET)
(compiled Jan 20 2011,15:58:25)
;
_computing_data_reduction
;
CrysAlisPro, Agilent Technologies,
Version 1.171.34.49 (release 20-01-2011 CrysAlis171 .NET)
(compiled Jan 20 2011,15:58:25)
;
_computing_molecular_graphics 'CAMERON (Watkin et al., 1996)'
_computing_publication_material 'CRYSTALS (Betteridge et al., 2003)'
_computing_structure_refinement 'CRYSTALS (Betteridge et al., 2003)'
_computing_structure_solution 'SIR97 (Altomare et al., 1999)'
_diffrn_ambient_temperature 100
_diffrn_detector_area_resol_mean 10.4685
_diffrn_measured_fraction_theta_full 0.997
_diffrn_measured_fraction_theta_max 0.898
_diffrn_measurement_device_type 'Xcalibur, Atlas, Gemini ultra'
_diffrn_measurement_method \w
_diffrn_radiation_monochromator graphite
_diffrn_radiation_source 'Enhance (Mo) X-ray Source'
_diffrn_radiation_type 'Mo K\a'
_diffrn_radiation_wavelength 0.7107
_diffrn_reflns_av_R_equivalents 0.065
_diffrn_reflns_limit_h_max 16
_diffrn_reflns_limit_h_min -16
_diffrn_reflns_limit_k_max 17
_diffrn_reflns_limit_k_min -17
_diffrn_reflns_limit_l_max 23
_diffrn_reflns_limit_l_min -22
_diffrn_reflns_number 59479
_diffrn_reflns_theta_full 26.665
_diffrn_reflns_theta_max 29.617
_diffrn_reflns_theta_min 3.324
_diffrn_standards_number 0
_exptl_absorpt_coefficient_mu 0.827
_exptl_absorpt_correction_T_max 0.942
_exptl_absorpt_correction_T_min 0.848
_exptl_absorpt_correction_type analytical
_exptl_absorpt_process_details
;
CrysAlisPro, Agilent Technologies,
Version 1.171.34.49 (release 20-01-2011 CrysAlis171 .NET)
(compiled Jan 20 2011,15:58:25)
Analytical numeric absorption correction using a multifaceted crystal
model based on expressions derived by R.C. Clark & J.S. Reid.
(Clark, R. C. & Reid, J. S. (1995). Acta Cryst. A51, 887-897)
;
_exptl_crystal_colour colorless
_exptl_crystal_density_diffrn 1.509
_exptl_crystal_density_method 'not measured'
_exptl_crystal_description block
_exptl_crystal_F_000 1111.328
_exptl_crystal_size_max 0.239
_exptl_crystal_size_mid 0.164
_exptl_crystal_size_min 0.074
_refine_diff_density_max 2.48
_refine_diff_density_min -1.38
_refine_ls_extinction_coef 124(9)
_refine_ls_extinction_method 'Larson (1970), Equation 22'
_refine_ls_goodness_of_fit_ref 1.0042
_refine_ls_hydrogen_treatment constr
_refine_ls_matrix_type full
_refine_ls_number_parameters 590
_refine_ls_number_reflns 11882
_refine_ls_number_restraints 9
_refine_ls_R_factor_all 0.0795
_refine_ls_R_factor_gt 0.0633
_refine_ls_shift/su_max 0.0006035
_refine_ls_shift/su_mean 0.0000319
_refine_ls_structure_factor_coef Fsqd
_refine_ls_weighting_details
;
Method, part 1, Chebychev polynomial, (Watkin, 1994, Prince, 1982)
[weight] = 1.0/[A~0~*T~0~(x)+A~1~*T~1~(x) ... +A~n-1~]*T~n-1~(x)]
where A~i~ are the Chebychev coefficients listed below and x= Fcalc/Fmax
Method = Robust Weighting (Prince, 1982)
W = [weight] * [1-(deltaF/6*sigmaF)^2^]^2^
A~i~ are:
680. 0.104E+04 547. 145.
;
_refine_ls_weighting_scheme calc
_refine_ls_wR_factor_all 0.1617
_refine_ls_wR_factor_gt 0.1279
_refine_ls_wR_factor_ref 0.1617
_reflns_limit_h_max 16
_reflns_limit_h_min -15
_reflns_limit_k_max 17
_reflns_limit_k_min -16
_reflns_limit_l_max 23
_reflns_limit_l_min 0
_reflns_number_gt 9549
_reflns_number_total 11882
_reflns_threshold_expression I>2.0\s(I)
_oxford_diffrn_Wilson_B_factor 0.00
_oxford_diffrn_Wilson_scale 0.00
_oxford_refine_ls_r_factor_ref 0.0795
_oxford_refine_ls_scale 2.108(16)
_oxford_reflns_number_all 11882
_oxford_reflns_threshold_expression_ref I>-10.0\s(I)
_cod_data_source_file c2dt11786j.txt
_cod_data_source_block KF
_cod_depositor_comments
;
The following automatic conversions were performed:

'_symmetry_cell_setting' value 'Triclinic' changed to 'triclinic'
according to /home/saulius/struct/CIF-dictionaries/cif_core.dic
dictionary named 'cif_core.dic' version 2.4.1 from
2010-06-29.

'_atom_sites_solution_primary' value 'Direct' changed to
'direct' according to
/home/saulius/struct/CIF-dictionaries/cif_core.dic dictionary named
'cif_core.dic' version 2.4.1 from 2010-06-29.

Automatic conversion script
Id: cif_fix_values 1715 2011-07-08 13:25:40Z adriana 
;
_cod_original_sg_symbol_H-M 'P -1 '
_cod_original_formula_sum 'C85.30 H109.18 F K Mn4 O29.30 S8'
_cod_database_code 7018183

loop_
_symmetry_equiv_pos_as_xyz
x,y,z
-x,-y,-z

loop_
_atom_site_label
_atom_site_type_symbol
_atom_site_fract_x
_atom_site_fract_y
_atom_site_fract_z
_atom_site_U_iso_or_equiv
_atom_site_occupancy
_atom_site_adp_type
_atom_site_refinement_flags_posn
_atom_site_refinement_flags_adp
Mn1 Mn 0.61756(5) 0.37966(5) 0.42726(3) 0.0137 1.0000 Uani . .
F2 F 0.5000 0.5000 0.5000 0.0152 1.0000 Uani S .
Mn3 Mn 0.65283(5) 0.53583(5) 0.51679(3) 0.0136 1.0000 Uani . .
O4 O 0.6705(2) 0.5342(2) 0.38873(15) 0.0169 1.0000 Uani . .
C5 C 0.6870(3) 0.6030(3) 0.3194(2) 0.0152 1.0000 Uani . .
C6 C 0.6806(3) 0.5866(3) 0.2427(2) 0.0178 1.0000 Uani . .
S7 S 0.64951(8) 0.47093(8) 0.23245(5) 0.0154 1.0000 Uani . .
O8 O 0.6832(2) 0.3737(2) 0.30483(16) 0.0173 1.0000 Uani . .
O9 O 0.7068(2) 0.4441(2) 0.15825(16) 0.0205 1.0000 Uani . .
C10 C 0.4909(3) 0.5306(3) 0.2193(2) 0.0155 1.0000 Uani . .
C11 C 0.4077(3) 0.5335(3) 0.2869(2) 0.0144 1.0000 Uani . .
O12 O 0.4409(2) 0.4869(2) 0.36228(15) 0.0161 1.0000 Uani . .
C13 C 0.2842(3) 0.5924(3) 0.2622(2) 0.0151 1.0000 Uani . .
S14 S 0.16139(8) 0.62052(8) 0.33241(5) 0.0143 1.0000 Uani . .
O15 O 0.8075(2) 0.4756(2) 0.59347(15) 0.0159 1.0000 Uani . .
O16 O 0.0545(2) 0.6420(2) 0.29341(16) 0.0186 1.0000 Uani . .
C17 C 0.8569(3) 0.2486(3) 0.6466(2) 0.0158 1.0000 Uani . .
C18 C 0.9283(3) 0.1468(3) 0.7032(2) 0.0172 1.0000 Uani . .
C19 C 0.9507(3) 0.0343(3) 0.7002(2) 0.0167 1.0000 Uani . .
C20 C 1.0260(3) -0.0742(3) 0.7655(2) 0.0186 1.0000 Uani . .
C21 C 1.0336(4) -0.1885(4) 0.7537(3) 0.0299 1.0000 Uani . .
C22 C 0.9656(4) -0.0626(4) 0.8489(3) 0.0279 1.0000 Uani . .
C23 C 1.1551(4) -0.0814(4) 0.7626(3) 0.0279 1.0000 Uani . .
C24 C 0.9018(3) 0.0291(3) 0.6345(2) 0.0167 1.0000 Uani . .
C25 C 0.8298(3) 0.1296(3) 0.5773(2) 0.0154 1.0000 Uani . .
C26 C 0.8006(3) 0.2467(3) 0.5810(2) 0.0130 1.0000 Uani . .
O27 O 0.7311(2) 0.3423(2) 0.52875(16) 0.0157 1.0000 Uani . .
S28 S 0.76941(8) 0.09842(8) 0.50502(5) 0.0138 1.0000 Uani . .
O29 O 0.7391(2) 0.1956(2) 0.43221(16) 0.0175 1.0000 Uani . .
O30 O 0.8539(2) -0.0157(2) 0.49497(16) 0.0169 1.0000 Uani . .
C31 C 0.6362(3) 0.0833(3) 0.5512(2) 0.0151 1.0000 Uani . .
C32 C 0.5207(3) 0.1816(3) 0.54636(19) 0.0123 1.0000 Uani . .
O33 O 0.5024(2) 0.2896(2) 0.50471(16) 0.0169 1.0000 Uani . .
C34 C 0.4280(3) 0.1476(3) 0.5924(2) 0.0153 1.0000 Uani . .
S35 S 0.27907(8) 0.25063(8) 0.60462(5) 0.0155 1.0000 Uani . .
C36 C 0.7140(3) 0.7023(3) 0.3116(2) 0.0168 1.0000 Uani . .
C37 C 0.7291(3) 0.7766(3) 0.2370(2) 0.0185 1.0000 Uani . .
C38 C 0.7180(3) 0.7595(4) 0.1636(2) 0.0204 1.0000 Uani . .
C39 C 0.6941(4) 0.6628(3) 0.1685(2) 0.0197 1.0000 Uani . .
C40 C 0.7292(4) 0.8471(4) 0.0831(3) 0.0266 1.0000 Uani . .
C41 C 0.8564(4) 0.8471(4) 0.0763(3) 0.0328 1.0000 Uani . .
C42 C 0.7096(5) 0.8142(5) 0.0102(3) 0.0370 1.0000 Uani . .
C43 C 0.6318(5) 0.9707(4) 0.0823(3) 0.0358 1.0000 Uani . .
O44 O 0.7542(2) 0.6482(2) 0.46632(16) 0.0170 1.0000 Uani . .
O45 O 0.2004(2) 0.1889(2) 0.62546(17) 0.0205 1.0000 Uani . .
C46 C 0.4490(3) 0.0322(3) 0.6377(2) 0.0188 1.0000 Uani . .
C47 C 0.5631(3) -0.0604(3) 0.6432(2) 0.0188 1.0000 Uani . .
C48 C 0.6548(3) -0.0309(3) 0.5977(2) 0.0169 1.0000 Uani . .
C49 C 0.5910(4) -0.1849(3) 0.6980(2) 0.0213 1.0000 Uani . .
C50 C 0.6681(5) -0.2768(4) 0.6522(3) 0.0362 1.0000 Uani . .
C51 C 0.4763(5) -0.2046(4) 0.7292(4) 0.0395 1.0000 Uani . .
C52 C 0.6640(6) -0.2032(5) 0.7698(3) 0.0422 1.0000 Uani . .
C53 C 0.2495(3) 0.6397(3) 0.1816(2) 0.0176 1.0000 Uani . .
C54 C 0.3334(4) 0.6348(3) 0.1176(2) 0.0191 1.0000 Uani . .
C55 C 0.4545(3) 0.5794(3) 0.1387(2) 0.0178 1.0000 Uani . .
C56 C 0.2896(4) 0.6911(4) 0.0300(2) 0.0202 1.0000 Uani . .
C57 C 0.3950(4) 0.6878(4) -0.0304(2) 0.0302 1.0000 Uani . .
C58 C 0.2238(4) 0.6235(4) 0.0114(3) 0.0292 1.0000 Uani . .
C59 C 0.2011(4) 0.8206(4) 0.0206(3) 0.0260 1.0000 Uani . .
K60 K 1.0000 0.5000 0.5000 0.0244 1.0000 Uani S .
C61 C 1.0058(14) 0.4760(13) 0.1695(9) 0.0982 0.6480 Uani D U
O62 O 0.9465(12) 0.4825(10) 0.0963(8) 0.1126 0.6480 Uani D U
C63 C 1.0147(4) 0.7108(4) 0.5886(3) 0.0298 1.0000 Uani D .
O64 O 0.9672(3) 0.7060(3) 0.5190(2) 0.0342 1.0000 Uani D .
C65 C 0.3881(4) 0.8609(5) 0.2392(3) 0.0389 1.0000 Uani D .
O66 O 0.3738(4) 0.8633(4) 0.1570(3) 0.0568 1.0000 Uani D .
H181 H 0.9624 0.1557 0.7440 0.0207 1.0000 Uiso R .
H212 H 1.0799 -0.2550 0.7962 0.0450 1.0000 Uiso R .
H211 H 0.9535 -0.1867 0.7544 0.0448 1.0000 Uiso R .
H213 H 1.0724 -0.1991 0.7025 0.0446 1.0000 Uiso R .
H222 H 1.0088 -0.1334 0.8908 0.0419 1.0000 Uiso R .
H221 H 0.8822 -0.0517 0.8489 0.0418 1.0000 Uiso R .
H223 H 0.9681 0.0045 0.8601 0.0418 1.0000 Uiso R .
H231 H 1.2027 -0.1500 0.8038 0.0418 1.0000 Uiso R .
H233 H 1.1925 -0.0871 0.7100 0.0420 1.0000 Uiso R .
H232 H 1.1536 -0.0120 0.7726 0.0418 1.0000 Uiso R .
H241 H 0.9177 -0.0460 0.6286 0.0200 1.0000 Uiso R .
H371 H 0.7480 0.8391 0.2371 0.0222 1.0000 Uiso R .
H391 H 0.6884 0.6465 0.1209 0.0238 1.0000 Uiso R .
H411 H 0.8640 0.9035 0.0270 0.0490 1.0000 Uiso R .
H412 H 0.8706 0.8674 0.1219 0.0489 1.0000 Uiso R .
H413 H 0.9171 0.7698 0.0753 0.0488 1.0000 Uiso R .
H421 H 0.7173 0.8719 -0.0388 0.0558 1.0000 Uiso R .
H422 H 0.7699 0.7367 0.0092 0.0558 1.0000 Uiso R .
H423 H 0.6291 0.8155 0.0129 0.0557 1.0000 Uiso R .
H431 H 0.6344 1.0254 0.0301 0.0539 1.0000 Uiso R .
H432 H 0.6486 0.9964 0.1243 0.0539 1.0000 Uiso R .
H433 H 0.5525 0.9690 0.0913 0.0537 1.0000 Uiso R .
H461 H 0.3830 0.0183 0.6654 0.0228 1.0000 Uiso R .
H481 H 0.7334 -0.0903 0.5986 0.0199 1.0000 Uiso R .
H501 H 0.6857 -0.3555 0.6883 0.0538 1.0000 Uiso R .
H503 H 0.6237 -0.2655 0.6057 0.0541 1.0000 Uiso R .
H502 H 0.7437 -0.2685 0.6340 0.0540 1.0000 Uiso R .
H511 H 0.4980 -0.2843 0.7650 0.0590 1.0000 Uiso R .
H512 H 0.4340 -0.1963 0.6832 0.0588 1.0000 Uiso R .
H513 H 0.4260 -0.1475 0.7588 0.0590 1.0000 Uiso R .
H521 H 0.6893 -0.2847 0.8028 0.0630 1.0000 Uiso R .
H522 H 0.6115 -0.1504 0.8017 0.0630 1.0000 Uiso R .
H523 H 0.7351 -0.1857 0.7499 0.0630 1.0000 Uiso R .
H531 H 0.1655 0.6751 0.1707 0.0215 1.0000 Uiso R .
H551 H 0.5135 0.5751 0.0975 0.0208 1.0000 Uiso R .
H571 H 0.3644 0.7230 -0.0843 0.0450 1.0000 Uiso R .
H573 H 0.4368 0.7307 -0.0205 0.0448 1.0000 Uiso R .
H572 H 0.4518 0.6069 -0.0261 0.0448 1.0000 Uiso R .
H581 H 0.1947 0.6603 -0.0436 0.0441 1.0000 Uiso R .
H583 H 0.2802 0.5420 0.0163 0.0440 1.0000 Uiso R .
H582 H 0.1562 0.6262 0.0487 0.0439 1.0000 Uiso R .
H591 H 0.1795 0.8593 -0.0356 0.0389 1.0000 Uiso R .
H592 H 0.2396 0.8609 0.0384 0.0391 1.0000 Uiso R .
H593 H 0.1285 0.8252 0.0525 0.0391 1.0000 Uiso R .
H631 H 0.9495 0.7355 0.6272 0.0437 1.0000 Uiso R .
H633 H 1.0536 0.7653 0.5722 0.0440 1.0000 Uiso R .
H651 H 0.4466 0.8922 0.2388 0.0585 1.0000 Uiso R .
H652 H 0.3121 0.9089 0.2588 0.0583 1.0000 Uiso R .
H632 H 1.0733 0.6328 0.6136 0.0442 1.0000 Uiso R .
H653 H 0.4150 0.7816 0.2741 0.0583 1.0000 Uiso R .
H661 H 0.4050 0.7949 0.1536 0.0855 1.0000 Uiso R .
H641 H 0.9280 0.7738 0.4919 0.0513 1.0000 Uiso R .
H621 H 0.9718 0.5246 0.0595 0.1653 0.6480 Uiso R .
H611 H 0.9770 0.4272 0.2124 0.1981 0.6480 Uiso R .
H612 H 0.9957 0.5444 0.1843 0.1981 0.6480 Uiso R .
H613 H 1.0896 0.4331 0.1593 0.1981 0.6480 Uiso R .

loop_
_atom_site_aniso_label
_atom_site_aniso_U_11
_atom_site_aniso_U_22
_atom_site_aniso_U_33
_atom_site_aniso_U_23
_atom_site_aniso_U_13
_atom_site_aniso_U_12
Mn1 0.0122(2) 0.0143(3) 0.0134(3) -0.00380(19) 0.00110(18) -0.0047(2)
F2 0.0121(13) 0.0140(13) 0.0171(14) -0.0043(11) 0.0016(11) -0.0035(11)
Mn3 0.0118(2) 0.0135(3) 0.0142(3) -0.00323(19) 0.00101(18) -0.0048(2)
O4 0.0180(12) 0.0175(12) 0.0144(12) -0.0015(10) 0.0042(9) -0.0099(10)
C5 0.0113(15) 0.0174(16) 0.0134(15) -0.0013(12) 0.0001(12) -0.0049(13)
C6 0.0146(16) 0.0194(17) 0.0167(17) -0.0017(13) -0.0005(12) -0.0066(13)
S7 0.0139(4) 0.0165(4) 0.0133(4) -0.0040(3) 0.0020(3) -0.0045(3)
O8 0.0171(12) 0.0170(12) 0.0161(12) -0.0052(10) 0.0019(9) -0.0054(10)
O9 0.0183(13) 0.0218(13) 0.0167(12) -0.0078(10) 0.0052(10) -0.0037(11)
C10 0.0150(15) 0.0138(15) 0.0159(16) -0.0051(12) 0.0018(12) -0.0042(13)
C11 0.0189(16) 0.0115(15) 0.0129(15) -0.0045(12) 0.0008(12) -0.0057(13)
O12 0.0142(11) 0.0183(12) 0.0140(11) -0.0036(10) -0.0005(9) -0.0054(10)
C13 0.0142(15) 0.0162(16) 0.0144(15) -0.0048(12) 0.0031(12) -0.0063(13)
S14 0.0126(4) 0.0159(4) 0.0144(4) -0.0047(3) 0.0007(3) -0.0058(3)
O15 0.0161(12) 0.0162(12) 0.0145(11) -0.0042(9) 0.0020(9) -0.0066(10)
O16 0.0120(11) 0.0232(13) 0.0204(13) -0.0066(10) -0.0013(10) -0.0061(10)
C17 0.0142(15) 0.0145(16) 0.0176(16) -0.0039(13) 0.0017(12) -0.0057(13)
C18 0.0171(16) 0.0197(17) 0.0152(16) -0.0035(13) -0.0026(13) -0.0080(14)
C19 0.0141(15) 0.0163(16) 0.0156(16) -0.0037(13) 0.0017(12) -0.0034(13)
C20 0.0171(16) 0.0161(17) 0.0176(17) -0.0018(13) -0.0025(13) -0.0034(13)
C21 0.034(2) 0.0177(19) 0.032(2) -0.0018(16) -0.0143(18) -0.0044(17)
C22 0.027(2) 0.026(2) 0.0200(19) -0.0007(16) -0.0014(15) -0.0045(17)
C23 0.0189(18) 0.030(2) 0.029(2) -0.0015(17) -0.0081(16) -0.0064(16)
C24 0.0150(15) 0.0149(16) 0.0173(16) -0.0048(13) 0.0027(13) -0.0042(13)
C25 0.0152(15) 0.0149(16) 0.0153(15) -0.0039(13) 0.0029(12) -0.0064(13)
C26 0.0133(15) 0.0137(15) 0.0118(14) -0.0035(12) 0.0006(11) -0.0055(12)
O27 0.0160(12) 0.0136(12) 0.0172(12) -0.0052(9) -0.0017(9) -0.0046(9)
S28 0.0121(4) 0.0135(4) 0.0151(4) -0.0054(3) 0.0022(3) -0.0043(3)
O29 0.0181(12) 0.0177(12) 0.0159(12) -0.0057(10) 0.0024(10) -0.0066(10)
O30 0.0152(12) 0.0146(12) 0.0187(12) -0.0086(10) 0.0023(9) -0.0021(10)
C31 0.0138(15) 0.0157(16) 0.0153(15) -0.0035(13) -0.0003(12) -0.0060(13)
C32 0.0137(15) 0.0128(15) 0.0092(14) -0.0001(11) -0.0034(11) -0.0052(12)
O33 0.0143(12) 0.0133(12) 0.0192(12) -0.0009(10) 0.0004(9) -0.0046(10)
C34 0.0162(16) 0.0133(15) 0.0151(15) -0.0028(12) -0.0011(12) -0.0054(13)
S35 0.0118(4) 0.0152(4) 0.0176(4) -0.0027(3) 0.0013(3) -0.0053(3)
C36 0.0143(15) 0.0178(17) 0.0143(16) -0.0025(13) 0.0019(12) -0.0048(13)
C37 0.0173(16) 0.0198(17) 0.0179(17) -0.0005(13) 0.0002(13) -0.0104(14)
C38 0.0176(17) 0.0229(18) 0.0171(17) -0.0018(14) 0.0009(13) -0.0079(14)
C39 0.0220(18) 0.0221(18) 0.0138(16) -0.0032(14) 0.0026(13) -0.0098(15)
C40 0.028(2) 0.025(2) 0.0218(19) 0.0016(16) 0.0014(16) -0.0131(17)
C41 0.035(2) 0.038(3) 0.024(2) -0.0007(18) 0.0069(18) -0.021(2)
C42 0.056(3) 0.041(3) 0.0163(19) 0.0018(18) -0.0004(19) -0.028(2)
C43 0.037(3) 0.030(2) 0.028(2) 0.0056(18) 0.0033(19) -0.012(2)
O44 0.0120(11) 0.0175(12) 0.0198(12) -0.0034(10) -0.0020(9) -0.0053(10)
O45 0.0150(12) 0.0187(13) 0.0259(14) -0.0028(11) 0.0014(10) -0.0078(10)
C46 0.0166(16) 0.0208(18) 0.0185(16) -0.0048(14) 0.0029(13) -0.0086(14)
C47 0.0194(17) 0.0171(17) 0.0195(17) -0.0042(13) -0.0011(13) -0.0071(14)
C48 0.0153(16) 0.0136(16) 0.0202(17) -0.0050(13) 0.0007(13) -0.0043(13)
C49 0.0183(17) 0.0184(18) 0.0247(19) -0.0023(14) 0.0007(14) -0.0078(14)
C50 0.038(3) 0.018(2) 0.045(3) -0.0064(19) 0.014(2) -0.0109(19)
C51 0.031(2) 0.025(2) 0.056(3) -0.001(2) 0.010(2) -0.0148(19)
C52 0.055(3) 0.034(3) 0.035(3) 0.005(2) -0.015(2) -0.021(2)
C53 0.0176(16) 0.0200(17) 0.0151(16) -0.0052(13) -0.0003(13) -0.0073(14)
C54 0.0199(17) 0.0196(17) 0.0156(16) -0.0034(13) -0.0008(13) -0.0069(14)
C55 0.0210(17) 0.0168(16) 0.0144(16) -0.0027(13) 0.0020(13) -0.0085(14)
C56 0.0188(17) 0.0240(19) 0.0135(16) -0.0042(14) 0.0003(13) -0.0055(14)
C57 0.024(2) 0.041(3) 0.0160(18) -0.0037(17) -0.0006(15) -0.0074(18)
C58 0.031(2) 0.035(2) 0.0224(19) -0.0120(17) -0.0007(16) -0.0118(19)
C59 0.0217(19) 0.026(2) 0.0218(19) 0.0006(16) -0.0039(15) -0.0050(16)
K60 0.0150(5) 0.0246(6) 0.0304(6) -0.0047(5) 0.0042(4) -0.0084(4)
C61 0.088(8) 0.066(7) 0.138(11) -0.001(7) -0.006(8) -0.045(6)
O62 0.124(8) 0.087(6) 0.123(9) -0.028(6) 0.005(7) -0.042(6)
C63 0.027(2) 0.035(2) 0.032(2) -0.0149(19) 0.0055(17) -0.0148(19)
O64 0.0329(17) 0.0335(18) 0.0374(18) -0.0061(14) -0.0076(14) -0.0148(14)
C65 0.025(2) 0.047(3) 0.047(3) -0.020(2) 0.007(2) -0.014(2)
O66 0.066(3) 0.051(3) 0.056(3) -0.022(2) -0.010(2) -0.019(2)

loop_
_atom_type_symbol
_atom_type_scat_dispersion_real
_atom_type_scat_dispersion_imag
_atom_type_scat_Cromer_Mann_a1
_atom_type_scat_Cromer_Mann_b1
_atom_type_scat_Cromer_Mann_a2
_atom_type_scat_Cromer_Mann_b2
_atom_type_scat_Cromer_Mann_a3
_atom_type_scat_Cromer_Mann_b3
_atom_type_scat_Cromer_Mann_a4
_atom_type_scat_Cromer_Mann_b4
_atom_type_scat_Cromer_Mann_c
_atom_type_scat_source
C 0.0033 0.0016 2.3100 20.8439 1.0200 10.2075 1.5886 0.5687 0.8650 51.6512 0.2156 'International Tables Vol C 4.2.6.8 and 6.1.1.4'
H 0.0000 0.0000 0.4930 10.5109 0.3229 26.1257 0.1402 3.1424 0.0408 57.7998 0.0030 'International Tables Vol C 4.2.6.8 and 6.1.1.4'
O 0.0106 0.0060 3.0485 13.2771 2.2868 5.7011 1.5463 0.3239 0.8670 32.9089 0.2508 'International Tables Vol C 4.2.6.8 and 6.1.1.4'
F 0.0171 0.0103 3.5392 10.2825 2.6412 4.2944 1.5170 0.2615 1.0243 26.1476 0.2776 'International Tables Vol C 4.2.6.8 and 6.1.1.4'
S 0.1246 0.1234 6.9053 1.4679 5.2034 22.2151 1.4379 0.2536 1.5863 56.1720 0.8669 'International Tables Vol C 4.2.6.8 and 6.1.1.4'
K 0.2009 0.2494 8.2186 12.7949 7.4398 0.7748 1.0519 213.1870 0.8659 41.6841 1.4228 'International Tables Vol C 4.2.6.8 and 6.1.1.4'
Mn 0.3368 0.7283 11.2819 5.3409 7.3573 0.3432 3.0193 17.8674 2.2441 83.7543 1.0896 'International Tables Vol C 4.2.6.8 and 6.1.1.4'

loop_
_geom_angle_atom_site_label_1
_geom_angle_site_symmetry_1
_geom_angle_atom_site_label_2
_geom_angle_atom_site_label_3
_geom_angle_site_symmetry_3
_geom_angle
_geom_angle_publ_flag
Mn3 2_666 Mn1 F2 . 44.561(14) yes
Mn3 2_666 Mn1 Mn3 . 89.25(2) yes
F2 . Mn1 Mn3 . 44.690(14) yes
Mn3 2_666 Mn1 O4 . 109.26(7) yes
F2 . Mn1 O4 . 74.94(7) yes
Mn3 . Mn1 O4 . 45.50(7) yes
Mn3 2_666 Mn1 O8 . 125.45(7) yes
F2 . Mn1 O8 . 143.08(7) yes
Mn3 . Mn1 O8 . 123.92(7) yes
O4 . Mn1 O8 . 79.63(10) yes
Mn3 2_666 Mn1 O12 . 46.14(7) yes
F2 . Mn1 O12 . 73.74(7) yes
Mn3 . Mn1 O12 . 107.19(7) yes
O4 . Mn1 O12 . 91.90(10) yes
O8 . Mn1 O12 . 80.89(10) yes
Mn3 2_666 Mn1 O27 . 109.09(7) yes
F2 . Mn1 O27 . 75.09(7) yes
Mn3 . Mn1 O27 . 46.00(7) yes
O4 . Mn1 O27 . 78.36(10) yes
O8 . Mn1 O27 . 125.24(10) yes
Mn3 2_666 Mn1 O29 . 124.77(7) yes
F2 . Mn1 O29 . 144.39(7) yes
Mn3 . Mn1 O29 . 125.94(7) yes
O4 . Mn1 O29 . 125.88(10) yes
O8 . Mn1 O29 . 72.54(10) yes
Mn3 2_666 Mn1 O33 . 45.40(7) yes
F2 . Mn1 O33 . 74.61(7) yes
Mn3 . Mn1 O33 . 109.00(7) yes
O4 . Mn1 O33 . 149.55(10) yes
O8 . Mn1 O33 . 126.89(10) yes
O12 . Mn1 O27 . 148.78(10) yes
O12 . Mn1 O29 . 126.80(10) yes
O27 . Mn1 O29 . 81.27(10) yes
O12 . Mn1 O33 . 79.76(9) yes
O27 . Mn1 O33 . 93.67(10) yes
O29 . Mn1 O33 . 80.82(10) yes
Mn3 2_666 F2 Mn1 . 90.13(2) yes
Mn3 2_666 F2 Mn1 2_666 89.87(2) yes
Mn1 . F2 Mn1 2_666 179.995 yes
Mn3 2_666 F2 Mn3 . 179.995 yes
Mn1 . F2 Mn3 . 89.87(2) yes
Mn1 2_666 F2 Mn3 . 90.13(2) yes
F2 . Mn3 O33 2_666 75.83(7) yes
F2 . Mn3 O12 2_666 74.34(7) yes
O33 2_666 Mn3 O12 2_666 80.51(10) yes
F2 . Mn3 Mn1 . 45.441(14) yes
O33 2_666 Mn3 Mn1 . 110.41(7) yes
O12 2_666 Mn3 Mn1 . 108.30(7) yes
F2 . Mn3 Mn1 2_666 45.308(14) yes
O33 2_666 Mn3 Mn1 2_666 46.26(7) yes
O12 2_666 Mn3 Mn1 2_666 46.21(7) yes
Mn1 . Mn3 Mn1 2_666 90.75(2) yes
F2 . Mn3 O4 . 76.25(7) yes
O33 2_666 Mn3 O4 . 94.02(10) yes
O12 2_666 Mn3 O4 . 150.55(10) yes
Mn1 . Mn3 O4 . 46.48(7) yes
Mn1 2_666 Mn3 O4 . 110.71(7) yes
F2 . Mn3 O15 . 143.88(7) yes
O33 2_666 Mn3 O15 . 125.94(10) yes
O12 2_666 Mn3 O15 . 81.11(9) yes
Mn1 . Mn3 O15 . 123.61(7) yes
Mn1 2_666 Mn3 O15 . 125.53(7) yes
F2 . Mn3 O27 . 75.21(7) yes
O33 2_666 Mn3 O27 . 151.04(10) yes
O12 2_666 Mn3 O27 . 92.14(10) yes
Mn1 . Mn3 O27 . 45.42(7) yes
Mn1 2_666 Mn3 O27 . 110.00(7) yes
F2 . Mn3 O44 . 145.22(7) yes
O33 2_666 Mn3 O44 . 81.52(10) yes
O12 2_666 Mn3 O44 . 127.52(10) yes
Mn1 . Mn3 O44 . 124.18(7) yes
Mn1 2_666 Mn3 O44 . 126.31(7) yes
O4 . Mn3 O15 . 123.66(10) yes
O4 . Mn3 O27 . 78.68(10) yes
O15 . Mn3 O27 . 79.72(10) yes
O4 . Mn3 O44 . 79.43(10) yes
O15 . Mn3 O44 . 70.85(10) yes
O27 . Mn3 O44 . 123.61(10) yes
Mn3 . O4 Mn1 . 88.02(9) yes
Mn3 . O4 C5 . 136.0(2) yes
Mn1 . O4 C5 . 135.3(2) yes
O4 . C5 C6 . 123.8(3) yes
O4 . C5 C36 . 123.9(3) yes
C6 . C5 C36 . 112.3(3) yes
C5 . C6 S7 . 123.0(3) yes
C5 . C6 C39 . 123.6(4) yes
S7 . C6 C39 . 113.4(3) yes
C6 . S7 O8 . 110.03(17) yes
C6 . S7 O9 . 107.49(17) yes
O8 . S7 O9 . 116.17(16) yes
C6 . S7 C10 . 105.68(17) yes
O8 . S7 C10 . 109.78(16) yes
O9 . S7 C10 . 107.14(17) yes
Mn1 . O8 S7 . 126.87(16) yes
S7 . C10 C11 . 121.8(3) yes
S7 . C10 C55 . 114.6(3) yes
C11 . C10 C55 . 123.6(3) yes
C10 . C11 O12 . 124.0(3) yes
C10 . C11 C13 . 112.2(3) yes
O12 . C11 C13 . 123.8(3) yes
Mn3 2_666 O12 Mn1 . 87.65(9) yes
Mn3 2_666 O12 C11 . 136.2(2) yes
Mn1 . O12 C11 . 135.9(2) yes
C11 . C13 S14 . 122.3(3) yes
C11 . C13 C53 . 123.5(3) yes
S14 . C13 C53 . 114.1(3) yes
C13 . S14 C17 2_666 105.59(17) yes
C13 . S14 O15 2_666 109.70(16) yes
C17 2_666 S14 O15 2_666 109.02(16) yes
C13 . S14 O16 . 108.00(17) yes
C17 2_666 S14 O16 . 108.91(17) yes
O15 2_666 S14 O16 . 115.18(16) yes
Mn3 . O15 S14 2_666 126.42(15) yes
S14 2_666 C17 C18 . 112.8(3) yes
S14 2_666 C17 C26 . 123.7(3) yes
C18 . C17 C26 . 123.4(3) yes
C17 . C18 C19 . 122.5(3) yes
C17 . C18 H181 . 118.1 no
C19 . C18 H181 . 119.4 no
C18 . C19 C20 . 120.4(3) yes
C18 . C19 C24 . 115.5(3) yes
C20 . C19 C24 . 124.2(3) yes
C19 . C20 C21 . 112.0(3) yes
C19 . C20 C22 . 108.7(3) yes
C21 . C20 C22 . 108.4(3) yes
C19 . C20 C23 . 109.4(3) yes
C21 . C20 C23 . 108.1(3) yes
C22 . C20 C23 . 110.3(3) yes
C20 . C21 H212 . 110.1 no
C20 . C21 H211 . 110.4 no
H212 . C21 H211 . 108.8 no
C20 . C21 H213 . 110.4 no
H212 . C21 H213 . 108.7 no
H211 . C21 H213 . 108.5 no
C20 . C22 H222 . 109.9 no
C20 . C22 H221 . 109.9 no
H222 . C22 H221 . 109.4 no
C20 . C22 H223 . 109.6 no
H222 . C22 H223 . 108.9 no
H221 . C22 H223 . 109.1 no
C20 . C23 H231 . 109.4 no
C20 . C23 H233 . 110.3 no
H231 . C23 H233 . 109.4 no
C20 . C23 H232 . 110.1 no
H231 . C23 H232 . 108.8 no
H233 . C23 H232 . 108.8 no
C19 . C24 C25 . 123.1(3) yes
C19 . C24 H241 . 118.5 no
C25 . C24 H241 . 118.4 no
C24 . C25 C26 . 122.6(3) yes
C24 . C25 S28 . 113.9(3) yes
C26 . C25 S28 . 123.4(3) yes
C25 . C26 C17 . 112.8(3) yes
C25 . C26 O27 . 123.6(3) yes
C17 . C26 O27 . 123.6(3) yes
Mn1 . O27 Mn3 . 88.57(9) yes
Mn1 . O27 C26 . 135.4(2) yes
Mn3 . O27 C26 . 135.4(2) yes
C25 . S28 O29 . 110.44(16) yes
C25 . S28 O30 . 107.64(16) yes
O29 . S28 O30 . 115.97(16) yes
C25 . S28 C31 . 104.72(17) yes
O29 . S28 C31 . 109.84(16) yes
O30 . S28 C31 . 107.60(17) yes
Mn1 . O29 S28 . 124.97(15) yes
S28 . C31 C32 . 122.9(3) yes
S28 . C31 C48 . 114.1(3) yes
C32 . C31 C48 . 122.8(3) yes
C31 . C32 O33 . 123.6(3) yes
C31 . C32 C34 . 112.4(3) yes
O33 . C32 C34 . 124.0(3) yes
Mn3 2_666 O33 Mn1 . 88.34(9) yes
Mn3 2_666 O33 C32 . 136.0(2) yes
Mn1 . O33 C32 . 135.6(2) yes
C32 . C34 S35 . 122.9(3) yes
C32 . C34 C46 . 123.5(3) yes
S35 . C34 C46 . 113.3(3) yes
C36 2_666 S35 C34 . 104.98(17) yes
C36 2_666 S35 O44 2_666 108.83(17) yes
C34 . S35 O44 2_666 110.02(16) yes
C36 2_666 S35 O45 . 108.58(17) yes
C34 . S35 O45 . 108.00(17) yes
O44 2_666 S35 O45 . 115.87(16) yes
S35 2_666 C36 C5 . 122.9(3) yes
S35 2_666 C36 C37 . 113.5(3) yes
C5 . C36 C37 . 123.4(3) yes
C36 . C37 C38 . 122.3(4) yes
C36 . C37 H371 . 118.2 no
C38 . C37 H371 . 119.5 no
C37 . C38 C39 . 116.0(3) yes
C37 . C38 C40 . 120.5(4) yes
C39 . C38 C40 . 123.5(4) yes
C6 . C39 C38 . 122.3(4) yes
C6 . C39 H391 . 118.6 no
C38 . C39 H391 . 119.1 no
C38 . C40 C41 . 109.0(3) yes
C38 . C40 C42 . 111.8(4) yes
C41 . C40 C42 . 109.0(4) yes
C38 . C40 C43 . 108.5(3) yes
C41 . C40 C43 . 110.3(4) yes
C42 . C40 C43 . 108.2(4) yes
C40 . C41 H411 . 110.1 no
C40 . C41 H412 . 110.3 no
H411 . C41 H412 . 109.2 no
C40 . C41 H413 . 109.9 no
H411 . C41 H413 . 108.4 no
H412 . C41 H413 . 109.0 no
C40 . C42 H421 . 108.6 no
C40 . C42 H422 . 110.0 no
H421 . C42 H422 . 109.3 no
C40 . C42 H423 . 110.1 no
H421 . C42 H423 . 108.8 no
H422 . C42 H423 . 110.0 no
C40 . C43 H431 . 109.0 no
C40 . C43 H432 . 109.1 no
H431 . C43 H432 . 109.3 no
C40 . C43 H433 . 110.2 no
H431 . C43 H433 . 109.5 no
H432 . C43 H433 . 109.7 no
Mn3 . O44 S35 2_666 125.62(15) yes
C34 . C46 C47 . 122.6(3) yes
C34 . C46 H461 . 117.5 no
C47 . C46 H461 . 119.8 no
C46 . C47 C48 . 115.3(3) yes
C46 . C47 C49 . 123.7(3) yes
C48 . C47 C49 . 120.9(3) yes
C47 . C48 C31 . 123.3(3) yes
C47 . C48 H481 . 118.8 no
C31 . C48 H481 . 117.8 no
C47 . C49 C50 . 110.3(3) yes
C47 . C49 C51 . 112.2(3) yes
C50 . C49 C51 . 108.3(4) yes
C47 . C49 C52 . 108.0(3) yes
C50 . C49 C52 . 108.6(4) yes
C51 . C49 C52 . 109.5(4) yes
C49 . C50 H501 . 109.0 no
C49 . C50 H503 . 109.7 no
H501 . C50 H503 . 109.6 no
C49 . C50 H502 . 109.8 no
H501 . C50 H502 . 109.2 no
H503 . C50 H502 . 109.5 no
C49 . C51 H511 . 109.5 no
C49 . C51 H512 . 107.9 no
H511 . C51 H512 . 109.1 no
C49 . C51 H513 . 109.8 no
H511 . C51 H513 . 109.4 no
H512 . C51 H513 . 111.1 no
C49 . C52 H521 . 109.2 no
C49 . C52 H522 . 108.1 no
H521 . C52 H522 . 109.4 no
C49 . C52 H523 . 109.7 no
H521 . C52 H523 . 110.0 no
H522 . C52 H523 . 110.3 no
C13 . C53 C54 . 122.6(3) yes
C13 . C53 H531 . 117.8 no
C54 . C53 H531 . 119.6 no
C53 . C54 C55 . 116.0(3) yes
C53 . C54 C56 . 120.2(3) yes
C55 . C54 C56 . 123.8(3) yes
C10 . C55 C54 . 122.2(3) yes
C10 . C55 H551 . 119.2 no
C54 . C55 H551 . 118.6 no
C54 . C56 C57 . 111.8(3) yes
C54 . C56 C58 . 108.9(3) yes
C57 . C56 C58 . 109.1(3) yes
C54 . C56 C59 . 109.0(3) yes
C57 . C56 C59 . 108.6(3) yes
C58 . C56 C59 . 109.4(3) yes
C56 . C57 H571 . 109.5 no
C56 . C57 H573 . 110.7 no
H571 . C57 H573 . 109.0 no
C56 . C57 H572 . 110.2 no
H571 . C57 H572 . 108.3 no
H573 . C57 H572 . 109.2 no
C56 . C58 H581 . 108.8 no
C56 . C58 H583 . 109.5 no
H581 . C58 H583 . 109.0 no
C56 . C58 H582 . 109.8 no
H581 . C58 H582 . 109.9 no
H583 . C58 H582 . 109.9 no
C56 . C59 H591 . 109.7 no
C56 . C59 H592 . 109.4 no
H591 . C59 H592 . 109.1 no
C56 . C59 H593 . 110.6 no
H591 . C59 H593 . 109.1 no
H592 . C59 H593 . 109.0 no
O64 2_766 K60 O64 . 179.996 yes
O62 . C61 H611 . 102.5 no
O62 . C61 H612 . 122.9 no
H611 . C61 H612 . 109.5 no
O62 . C61 H613 . 102.2 no
H611 . C61 H613 . 109.5 no
H612 . C61 H613 . 109.5 no
C61 . O62 H621 . 102.1 no
O64 . C63 H631 . 110.1 no
O64 . C63 H633 . 110.0 no
H631 . C63 H633 . 109.8 no
O64 . C63 H632 . 108.4 no
H631 . C63 H632 . 109.1 no
H633 . C63 H632 . 109.4 no
C63 . O64 K60 . 120.5(3) yes
C63 . O64 H641 . 109.3 no
K60 . O64 H641 . 130.1 no
O66 . C65 H651 . 108.7 no
O66 . C65 H652 . 109.0 no
H651 . C65 H652 . 109.3 no
O66 . C65 H653 . 111.0 no
H651 . C65 H653 . 109.4 no
H652 . C65 H653 . 109.4 no
C65 . O66 H661 . 108.1 no

loop_
_geom_bond_atom_site_label_1
_geom_bond_atom_site_label_2
_geom_bond_site_symmetry_2
_geom_bond_distance
_geom_bond_publ_flag
Mn1 Mn3 2_666 3.0971(8) yes
Mn1 F2 . 2.2018(5) yes
Mn1 Mn3 . 3.0900(8) yes
Mn1 O4 . 2.242(3) yes
Mn1 O8 . 2.169(3) yes
Mn1 O12 . 2.238(3) yes
Mn1 O27 . 2.202(3) yes
Mn1 O29 . 2.188(3) yes
Mn1 O33 . 2.238(3) yes
F2 Mn3 2_666 2.1732(5) yes
F2 Mn3 . 2.1732(5) yes
Mn3 O33 2_666 2.206(3) yes
Mn3 O12 2_666 2.235(3) yes
Mn3 O4 . 2.205(3) yes
Mn3 O15 . 2.178(3) yes
Mn3 O27 . 2.224(3) yes
Mn3 O44 . 2.200(3) yes
O4 C5 . 1.307(4) yes
C5 C6 . 1.426(5) yes
C5 C36 . 1.423(5) yes
C6 S7 . 1.757(4) yes
C6 C39 . 1.399(5) yes
S7 O8 . 1.439(3) yes
S7 O9 . 1.438(3) yes
S7 C10 . 1.764(4) yes
C10 C11 . 1.431(5) yes
C10 C55 . 1.396(5) yes
C11 O12 . 1.303(4) yes
C11 C13 . 1.424(5) yes
C13 S14 . 1.767(4) yes
C13 C53 . 1.390(5) yes
S14 C17 2_666 1.759(4) yes
S14 O15 2_666 1.451(3) yes
S14 O16 . 1.432(3) yes
C17 C18 . 1.391(5) yes
C17 C26 . 1.421(5) yes
C18 C19 . 1.381(5) yes
C18 H181 . 0.928 no
C19 C20 . 1.524(5) yes
C19 C24 . 1.389(5) yes
C20 C21 . 1.520(6) yes
C20 C22 . 1.544(6) yes
C20 C23 . 1.526(5) yes
C21 H212 . 0.960 no
C21 H211 . 0.961 no
C21 H213 . 0.962 no
C22 H222 . 0.968 no
C22 H221 . 0.961 no
C22 H223 . 0.961 no
C23 H231 . 0.963 no
C23 H233 . 0.968 no
C23 H232 . 0.959 no
C24 C25 . 1.391(5) yes
C24 H241 . 0.944 no
C25 C26 . 1.425(5) yes
C25 S28 . 1.761(4) yes
C26 O27 . 1.308(4) yes
S28 O29 . 1.443(3) yes
S28 O30 . 1.443(3) yes
S28 C31 . 1.760(4) yes
C31 C32 . 1.430(5) yes
C31 C48 . 1.389(5) yes
C32 O33 . 1.302(4) yes
C32 C34 . 1.431(5) yes
C34 S35 . 1.762(4) yes
C34 C46 . 1.390(5) yes
S35 C36 2_666 1.764(4) yes
S35 O44 2_666 1.450(3) yes
S35 O45 . 1.435(3) yes
C36 C37 . 1.397(5) yes
C37 C38 . 1.392(5) yes
C37 H371 . 0.932 no
C38 C39 . 1.379(5) yes
C38 C40 . 1.537(5) yes
C39 H391 . 0.932 no
C40 C41 . 1.532(6) yes
C40 C42 . 1.529(6) yes
C40 C43 . 1.531(7) yes
C41 H411 . 0.963 no
C41 H412 . 0.964 no
C41 H413 . 0.962 no
C42 H421 . 0.969 no
C42 H422 . 0.962 no
C42 H423 . 0.965 no
C43 H431 . 0.969 no
C43 H432 . 0.966 no
C43 H433 . 0.962 no
C46 C47 . 1.387(5) yes
C46 H461 . 0.930 no
C47 C48 . 1.390(5) yes
C47 C49 . 1.520(5) yes
C48 H481 . 0.936 no
C49 C50 . 1.530(6) yes
C49 C51 . 1.516(6) yes
C49 C52 . 1.534(6) yes
C50 H501 . 0.969 no
C50 H503 . 0.973 no
C50 H502 . 0.967 no
C51 H511 . 0.972 no
C51 H512 . 0.965 no
C51 H513 . 0.970 no
C52 H521 . 0.970 no
C52 H522 . 0.970 no
C52 H523 . 0.975 no
C53 C54 . 1.391(5) yes
C53 H531 . 0.943 no
C54 C55 . 1.382(5) yes
C54 C56 . 1.533(5) yes
C55 H551 . 0.932 no
C56 C57 . 1.526(6) yes
C56 C58 . 1.534(6) yes
C56 C59 . 1.531(6) yes
C57 H571 . 0.958 no
C57 H573 . 0.960 no
C57 H572 . 0.966 no
C58 H581 . 0.969 no
C58 H583 . 0.969 no
C58 H582 . 0.965 no
C59 H591 . 0.966 no
C59 H592 . 0.968 no
C59 H593 . 0.961 no
K60 O64 2_766 2.644(3) yes
K60 O64 . 2.644(3) yes
C61 O62 . 1.512(9) yes
C61 H611 . 0.950 no
C61 H612 . 0.950 no
C61 H613 . 0.950 no
O62 H621 . 0.820 no
C63 O64 . 1.439(5) yes
C63 H631 . 0.969 no
C63 H633 . 0.963 no
C63 H632 . 0.962 no
O64 H641 . 0.821 no
C65 O66 . 1.451(6) yes
C65 H651 . 0.955 no
C65 H652 . 0.952 no
C65 H653 . 0.958 no
O66 H661 . 0.819 no

loop_
_geom_hbond_atom_site_label_D
_geom_hbond_atom_site_label_H
_geom_hbond_atom_site_label_A
_geom_hbond_site_symmetry_A
_geom_hbond_angle_DHA
_geom_hbond_distance_DH
_geom_hbond_distance_HA
_geom_hbond_distance_DA
_geom_hbond_publ_flag
O64 H641 O30 1_565 140.78(10) 0.821 2.499 3.178(7) yes
O64 H641 O45 2_666 120.79(10) 0.821 2.546 3.049(7) yes
